data_7224987
loop_
_publ_author_name
'Majchrzak, M.'
'Kostera, S.'
'Grzelak, M.'
'Marciniec, B.'
'Kubicki, M.'

_publ_section_title
;
 An efficient catalytic synthesis and characterization of new
 styryl-ferrocenes and their trans-\p-conjugated organosilicon materials
;
_journal_issue 46
_journal_name_full 'RSC Adv.'
_journal_page_first 39947
_journal_paper_doi 10.1039/C6RA00859C
_journal_volume 6
_journal_year 2016
_chemical_formula_moiety 'C26 H22 Fe'
_chemical_formula_sum 'C26 H22 Fe'
_chemical_formula_weight 390.28
_chemical_name_systematic
;
 ?
;
_space_group_crystal_system monoclinic
_space_group_IT_number 4
_space_group_name_Hall 'P 2yb'
_space_group_name_H-M_alt 'P 1 21 1'
_symmetry_space_group_name_Hall 'P 2yb'
_symmetry_space_group_name_H-M 'P 1 21 1'
_atom_sites_solution_hydrogens geom
_audit_creation_method SHELXL-2013
_audit_update_record
;
2013-11-27 deposited with the CCDC.
2016-04-08 downloaded from the CCDC.
;
_cell_angle_alpha 90
_cell_angle_beta 93.37(2)
_cell_angle_gamma 90
_cell_formula_units_Z 4
_cell_length_a 8.154(2)
_cell_length_b 10.448(2)
_cell_length_c 21.731(4)
_cell_measurement_reflns_used 1984
_cell_measurement_temperature 100(1)
_cell_measurement_theta_max 29.0423
_cell_measurement_theta_min 2.8112
_cell_volume 1848.1(7)
_computing_cell_refinement 'CrysAlis Pro (Agilent Technologies (2011))'
_computing_data_collection 'CrysAlis Pro (Agilent Technologies (2011))'
_computing_data_reduction 'CrysAlis Pro (Agilent Technologies (2011))'
_computing_molecular_graphics 'Mercur (MacRae, 2007)'
_computing_publication_material 'SHELXL-2013 (Sheldrick, 2013)'
_computing_structure_refinement 'SHELXL-2013 (Sheldrick, 2013)'
_computing_structure_solution 'SIR92 (Altomare et al., 1993)'
_diffrn_ambient_temperature 100(1)
_diffrn_detector_area_resol_mean 16.1544
_diffrn_measured_fraction_theta_full 0.998
_diffrn_measured_fraction_theta_max 0.998
_diffrn_measurement_device_type 'Xcalibur, Eos'
_diffrn_measurement_method '\w scans'
_diffrn_radiation_monochromator graphite
_diffrn_radiation_source 'Enhance (Mo) X-ray Source'
_diffrn_radiation_type 'Mo K\a'
_diffrn_radiation_wavelength 0.7107
_diffrn_reflns_av_R_equivalents 0.1003
_diffrn_reflns_av_unetI/netI 0.1337
_diffrn_reflns_Laue_measured_fraction_full 0.998
_diffrn_reflns_Laue_measured_fraction_max 0.998
_diffrn_reflns_limit_h_max 9
_diffrn_reflns_limit_h_min -9
_diffrn_reflns_limit_k_max 12
_diffrn_reflns_limit_k_min -12
_diffrn_reflns_limit_l_max 25
_diffrn_reflns_limit_l_min -25
_diffrn_reflns_number 20800
_diffrn_reflns_point_group_measured_fraction_full 0.984
_diffrn_reflns_point_group_measured_fraction_max 0.984
_diffrn_reflns_theta_full 25.000
_diffrn_reflns_theta_max 24.997
_diffrn_reflns_theta_min 2.817
_exptl_absorpt_coefficient_mu 0.823
_exptl_absorpt_correction_T_max 1.00000
_exptl_absorpt_correction_T_min 0.91162
_exptl_absorpt_correction_type multi-scan
_exptl_absorpt_process_details
;
CrysAlisPro, Agilent Technologies,
Version 1.171.35.19 (release 27-10-2011 CrysAlis171 .NET)
(compiled Oct 27 2011,15:02:11)
Empirical absorption correction using spherical harmonics,
 implemented in SCALE3 ABSPACK scaling algorithm.
;
_exptl_crystal_colour yellow
_exptl_crystal_density_diffrn 1.40
_exptl_crystal_description block
_exptl_crystal_F_000 816
_exptl_crystal_size_max 0.2
_exptl_crystal_size_mid 0.06
_exptl_crystal_size_min 0.05
_refine_diff_density_max 0.584
_refine_diff_density_min -0.455
_refine_diff_density_rms 0.073
_refine_ls_abs_structure_details
;
 Flack x determined using 1593 quotients [(I+)-(I-)]/[(I+)+(I-)]
 (Parsons and Flack (2004), Acta Cryst. A60, s61).
;
_refine_ls_abs_structure_Flack 0.00(2)
_refine_ls_extinction_method none
_refine_ls_goodness_of_fit_ref 0.910
_refine_ls_hydrogen_treatment constr
_refine_ls_matrix_type full
_refine_ls_number_parameters 487
_refine_ls_number_reflns 6409
_refine_ls_number_restraints 1
_refine_ls_restrained_S_all 0.910
_refine_ls_R_factor_all 0.0857
_refine_ls_R_factor_gt 0.0599
_refine_ls_shift/su_max 0.000
_refine_ls_shift/su_mean 0.000
_refine_ls_structure_factor_coef Fsqd
_refine_ls_weighting_details 'w=1/[\s^2^(Fo^2^)+(0.0120P)^2^] where P=(Fo^2^+2Fc^2^)/3'
_refine_ls_weighting_scheme calc
_refine_ls_wR_factor_gt 0.0801
_refine_ls_wR_factor_ref 0.0883
_reflns_Friedel_coverage 0.861
_reflns_Friedel_fraction_full 0.969
_reflns_Friedel_fraction_max 0.969
_reflns_number_gt 4912
_reflns_number_total 6409
_reflns_threshold_expression 'I > 2\s(I)'
_cod_data_source_file c6ra00859c2.cif
_cod_data_source_block 1
_cod_database_code 7224987
_shelx_space_group_comment
;
The symmetry employed for this shelxl refinement is uniquely defined
by the following loop, which should always be used as a source of
symmetry information in preference to the above space-group names.
They are only intended as comments.
;
_shelxl_version_number 2013-4

loop_
_space_group_symop_operation_xyz
'x, y, z'
'-x, y+1/2, -z'

loop_
_atom_site_label
_atom_site_type_symbol
_atom_site_fract_x
_atom_site_fract_y
_atom_site_fract_z
_atom_site_U_iso_or_equiv
_atom_site_adp_type
_atom_site_occupancy
_atom_site_site_symmetry_order
_atom_site_calc_flag
_atom_site_refinement_flags_posn
_atom_site_refinement_flags_adp
Fe1A Fe 0.20325(12) 0.45735(9) 0.57495(5) 0.0201(3) Uani 1 1 d . .
C1A C 0.0849(9) 0.3427(7) 0.5092(3) 0.020(2) Uani 1 1 d . .
C2A C 0.1520(10) 0.2685(8) 0.5591(4) 0.029(2) Uani 1 1 d . .
H2A H 0.2299 0.2015 0.5561 0.035 Uiso 1 1 calc R U
C3A C 0.0842(10) 0.3104(7) 0.6144(4) 0.028(2) Uani 1 1 d . .
H3A H 0.1082 0.2766 0.6545 0.033 Uiso 1 1 calc R U
C4A C -0.0264(9) 0.4125(8) 0.5987(3) 0.0279(19) Uani 1 1 d . .
H4A H -0.0890 0.4591 0.6266 0.033 Uiso 1 1 calc R U
C5A C -0.0264(8) 0.4321(8) 0.5349(3) 0.0227(18) Uani 1 1 d . .
H5A H -0.0898 0.4943 0.5122 0.027 Uiso 1 1 calc R U
C11A C 0.1210(9) 0.3324(7) 0.4442(3) 0.0200(18) Uani 1 1 d . .
C12A C 0.0417(8) 0.4092(7) 0.3998(3) 0.0213(18) Uani 1 1 d . .
H12A H -0.0346 0.4711 0.4125 0.026 Uiso 1 1 calc R U
C13A C 0.0687(9) 0.3995(7) 0.3382(3) 0.0214(19) Uani 1 1 d . .
C14A C 0.1865(9) 0.3128(8) 0.3203(4) 0.027(2) Uani 1 1 d . .
H14A H 0.2107 0.3061 0.2782 0.032 Uiso 1 1 calc R U
C15A C 0.2674(10) 0.2369(8) 0.3639(4) 0.034(2) Uani 1 1 d . .
H15A H 0.3475 0.1779 0.3514 0.041 Uiso 1 1 calc R U
C16A C 0.2354(10) 0.2445(8) 0.4249(4) 0.027(2) Uani 1 1 d . .
H16A H 0.2912 0.1897 0.4541 0.032 Uiso 1 1 calc R U
C17A C -0.0238(10) 0.4802(8) 0.2933(3) 0.039(2) Uani 1 1 d . .
H17A H -0.0821 0.5498 0.3097 0.047 Uiso 1 1 calc R U
C18A C -0.0358(9) 0.4680(9) 0.2333(3) 0.043(2) Uani 1 1 d . .
H18A H 0.0198 0.4002 0.2142 0.052 Uiso 1 1 calc R U
H18B H -0.1000 0.5269 0.2089 0.052 Uiso 1 1 calc R U
C1B C 0.3862(9) 0.5579(7) 0.5344(3) 0.0173(19) Uani 1 1 d . .
C2B C 0.4515(9) 0.4814(8) 0.5844(3) 0.022(2) Uani 1 1 d . .
H2B H 0.5315 0.4160 0.5814 0.026 Uiso 1 1 calc R U
C3B C 0.3793(10) 0.5180(8) 0.6384(3) 0.027(2) Uani 1 1 d . .
H3B H 0.4022 0.4818 0.6781 0.032 Uiso 1 1 calc R U
C4B C 0.2661(9) 0.6181(7) 0.6240(3) 0.024(2) Uani 1 1 d . .
H4B H 0.2004 0.6611 0.6522 0.029 Uiso 1 1 calc R U
C5B C 0.2687(10) 0.6421(7) 0.5603(4) 0.024(2) Uani 1 1 d . .
H5B H 0.2036 0.7038 0.5381 0.028 Uiso 1 1 calc R U
C11B C 0.4295(9) 0.5533(7) 0.4699(3) 0.0178(18) Uani 1 1 d . .
C12B C 0.3621(9) 0.6359(7) 0.4260(4) 0.023(2) Uani 1 1 d . .
H12B H 0.2831 0.6964 0.4380 0.027 Uiso 1 1 calc R U
C13B C 0.4036(10) 0.6350(7) 0.3654(3) 0.023(2) Uani 1 1 d . .
C14B C 0.5207(10) 0.5468(8) 0.3482(4) 0.027(2) Uani 1 1 d . .
H14B H 0.5543 0.5455 0.3071 0.032 Uiso 1 1 calc R U
C15B C 0.5870(10) 0.4623(9) 0.3907(3) 0.033(2) Uani 1 1 d . .
H15B H 0.6636 0.4002 0.3784 0.040 Uiso 1 1 calc R U
C16B C 0.5444(9) 0.4657(8) 0.4512(3) 0.026(2) Uani 1 1 d . .
H16B H 0.5942 0.4077 0.4803 0.031 Uiso 1 1 calc R U
C17B C 0.3249(10) 0.7248(8) 0.3203(4) 0.032(2) Uani 1 1 d . .
H17B H 0.2536 0.7858 0.3371 0.038 Uiso 1 1 calc R U
C18B C 0.3382(10) 0.7333(8) 0.2613(3) 0.032(2) Uani 1 1 d . .
H18C H 0.4072 0.6756 0.2411 0.038 Uiso 1 1 calc R U
H18D H 0.2788 0.7972 0.2383 0.038 Uiso 1 1 calc R U
Fe1C Fe 0.81821(12) 0.92246(9) -0.06155(4) 0.0185(3) Uani 1 1 d . .
C1C C 0.9101(9) 0.8086(7) 0.0098(3) 0.0188(19) Uani 1 1 d . .
C2C C 0.8589(9) 0.7331(7) -0.0425(3) 0.021(2) Uani 1 1 d . .
H2C H 0.7787 0.6671 -0.0431 0.025 Uiso 1 1 calc R U
C3C C 0.9462(9) 0.7722(7) -0.0929(4) 0.024(2) Uani 1 1 d . .
H3C H 0.9349 0.7379 -0.1334 0.029 Uiso 1 1 calc R U
C4C C 1.0548(9) 0.8723(7) -0.0728(3) 0.0215(19) Uani 1 1 d . .
H4C H 1.1292 0.9164 -0.0973 0.026 Uiso 1 1 calc R U
C5C C 1.0323(8) 0.8942(7) -0.0099(3) 0.0185(19) Uani 1 1 d . .
H5C H 1.0894 0.9560 0.0152 0.022 Uiso 1 1 calc R U
C11C C 0.8539(9) 0.7972(7) 0.0723(3) 0.0178(18) Uani 1 1 d . .
C12C C 0.9133(9) 0.8783(7) 0.1189(3) 0.0222(19) Uani 1 1 d . .
H12C H 0.9915 0.9419 0.1099 0.027 Uiso 1 1 calc R U
C13C C 0.8612(9) 0.8689(7) 0.1789(3) 0.0206(19) Uani 1 1 d . .
C14C C 0.7468(9) 0.7753(8) 0.1914(4) 0.028(2) Uani 1 1 d . .
H14C H 0.7081 0.7677 0.2317 0.034 Uiso 1 1 calc R U
C15C C 0.6895(10) 0.6935(8) 0.1452(4) 0.031(2) Uani 1 1 d . .
H15C H 0.6124 0.6291 0.1543 0.037 Uiso 1 1 calc R U
C16C C 0.7410(9) 0.7025(8) 0.0863(4) 0.024(2) Uani 1 1 d . .
H16C H 0.7001 0.6448 0.0553 0.029 Uiso 1 1 calc R U
C17C C 0.9230(9) 0.9555(8) 0.2283(3) 0.0276(19) Uani 1 1 d . .
H17C H 0.8628 0.9569 0.2645 0.033 Uiso 1 1 calc R U
C18C C 1.0523(10) 1.0316(7) 0.2284(4) 0.034(2) Uani 1 1 d . .
H18E H 1.1173 1.0343 0.1936 0.041 Uiso 1 1 calc R U
H18F H 1.0803 1.0836 0.2633 0.041 Uiso 1 1 calc R U
C1D C 0.6266(9) 1.0271(7) -0.0314(3) 0.0186(19) Uani 1 1 d . .
C2D C 0.5739(8) 0.9475(8) -0.0816(3) 0.0204(19) Uani 1 1 d . .
H2D H 0.4925 0.8826 -0.0808 0.025 Uiso 1 1 calc R U
C3D C 0.6630(9) 0.9812(7) -0.1326(3) 0.024(2) Uani 1 1 d . .
H3D H 0.6512 0.9433 -0.1724 0.028 Uiso 1 1 calc R U
C4D C 0.7721(10) 1.0802(7) -0.1149(3) 0.023(2) Uani 1 1 d . .
H4D H 0.8468 1.1208 -0.1406 0.028 Uiso 1 1 calc R U
C5D C 0.7514(9) 1.1089(7) -0.0523(4) 0.0189(19) Uani 1 1 d . .
H5D H 0.8104 1.1716 -0.0284 0.023 Uiso 1 1 calc R U
C11D C 0.5660(9) 1.0255(7) 0.0314(3) 0.0177(18) Uani 1 1 d . .
C12D C 0.6232(9) 1.1140(7) 0.0760(3) 0.0185(19) Uani 1 1 d . .
H12D H 0.7018 1.1759 0.0652 0.022 Uiso 1 1 calc R U
C13D C 0.5696(9) 1.1146(7) 0.1349(4) 0.0221(19) Uani 1 1 d . .
C14D C 0.4562(9) 1.0215(8) 0.1501(3) 0.026(2) Uani 1 1 d . .
H14D H 0.4176 1.0192 0.1905 0.031 Uiso 1 1 calc R U
C15D C 0.3996(8) 0.9325(8) 0.1068(3) 0.0260(19) Uani 1 1 d . .
H15D H 0.3231 0.8691 0.1177 0.031 Uiso 1 1 calc R U
C16D C 0.4530(8) 0.9349(8) 0.0482(3) 0.0236(19) Uani 1 1 d . .
H16D H 0.4120 0.8738 0.0187 0.028 Uiso 1 1 calc R U
C17D C 0.6328(10) 1.2102(7) 0.1800(3) 0.027(2) Uani 1 1 d . .
H17D H 0.7289 1.2548 0.1698 0.032 Uiso 1 1 calc R U
C18D C 0.5727(10) 1.2411(8) 0.2324(3) 0.032(2) Uani 1 1 d . .
H18G H 0.4767 1.1997 0.2452 0.038 Uiso 1 1 calc R U
H18H H 0.6251 1.3049 0.2578 0.038 Uiso 1 1 calc R U

loop_
_atom_site_aniso_label
_atom_site_aniso_U_11
_atom_site_aniso_U_22
_atom_site_aniso_U_33
_atom_site_aniso_U_23
_atom_site_aniso_U_13
_atom_site_aniso_U_12
Fe1A 0.0223(6) 0.0162(8) 0.0218(5) -0.0004(5) 0.0026(5) -0.0024(5)
C1A 0.024(5) 0.012(5) 0.024(5) -0.002(4) 0.002(4) -0.009(4)
C2A 0.043(6) 0.012(5) 0.033(5) 0.002(4) 0.003(5) -0.012(4)
C3A 0.040(5) 0.019(5) 0.025(5) 0.007(4) 0.009(4) -0.016(4)
C4A 0.033(4) 0.027(5) 0.025(4) -0.003(4) 0.010(4) -0.012(4)
C5A 0.019(4) 0.026(5) 0.023(4) 0.000(4) -0.002(3) -0.003(4)
C11A 0.027(5) 0.017(4) 0.016(4) 0.000(3) 0.002(4) -0.007(4)
C12A 0.029(4) 0.013(4) 0.022(4) -0.007(4) 0.001(4) 0.007(4)
C13A 0.027(4) 0.016(5) 0.021(4) -0.001(4) -0.002(4) -0.003(4)
C14A 0.026(5) 0.031(5) 0.023(4) -0.005(4) 0.003(4) -0.001(4)
C15A 0.024(5) 0.042(6) 0.036(5) -0.009(5) -0.001(5) 0.010(4)
C16A 0.030(5) 0.028(5) 0.022(5) 0.001(4) -0.005(4) 0.005(4)
C17A 0.058(6) 0.023(5) 0.037(5) 0.001(4) 0.005(5) 0.012(5)
C18A 0.049(5) 0.052(7) 0.029(5) 0.004(5) 0.006(4) 0.007(5)
C1B 0.018(4) 0.012(4) 0.022(4) -0.004(4) 0.006(4) -0.004(4)
C2B 0.024(4) 0.015(5) 0.026(4) -0.003(4) 0.002(4) -0.001(4)
C3B 0.037(5) 0.029(5) 0.014(4) 0.005(4) 0.001(4) 0.001(4)
C4B 0.029(5) 0.021(5) 0.023(5) -0.008(4) 0.004(4) -0.004(4)
C5B 0.031(5) 0.016(5) 0.024(5) -0.005(4) 0.004(4) -0.002(4)
C11B 0.016(4) 0.011(4) 0.026(5) -0.002(4) 0.004(4) -0.010(3)
C12B 0.021(5) 0.012(4) 0.036(5) -0.008(4) 0.006(4) -0.001(4)
C13B 0.029(5) 0.022(5) 0.019(4) -0.005(4) 0.004(4) -0.006(4)
C14B 0.033(5) 0.020(5) 0.027(5) -0.005(4) 0.012(4) -0.007(4)
C15B 0.040(5) 0.021(5) 0.041(5) -0.004(5) 0.012(4) 0.004(5)
C16B 0.033(5) 0.013(5) 0.031(4) 0.001(4) 0.004(4) 0.000(4)
C17B 0.032(5) 0.034(6) 0.030(5) -0.008(4) 0.008(4) 0.006(4)
C18B 0.038(5) 0.032(6) 0.028(5) 0.002(4) 0.014(4) -0.001(4)
Fe1C 0.0206(6) 0.0122(7) 0.0226(6) -0.0016(5) 0.0004(5) 0.0013(5)
C1C 0.018(4) 0.011(4) 0.027(5) 0.002(4) -0.004(4) 0.004(4)
C2C 0.030(5) 0.009(4) 0.024(5) 0.004(4) -0.005(4) 0.010(4)
C3C 0.027(5) 0.024(5) 0.023(5) -0.005(4) 0.001(4) 0.013(4)
C4C 0.020(4) 0.024(5) 0.021(4) 0.002(4) 0.005(4) 0.004(4)
C5C 0.013(4) 0.021(5) 0.021(4) -0.003(4) -0.002(3) 0.000(3)
C11C 0.015(4) 0.018(5) 0.021(4) 0.000(4) 0.003(4) 0.004(3)
C12C 0.020(4) 0.014(4) 0.031(5) 0.005(4) -0.007(4) -0.006(3)
C13C 0.025(5) 0.018(5) 0.018(4) 0.002(4) 0.000(4) 0.007(4)
C14C 0.027(5) 0.034(6) 0.023(5) 0.015(4) 0.003(4) 0.000(4)
C15C 0.030(5) 0.031(6) 0.031(5) 0.015(4) -0.004(5) -0.013(4)
C16C 0.026(5) 0.022(5) 0.025(5) 0.001(4) -0.001(4) 0.003(4)
C17C 0.035(5) 0.021(5) 0.028(4) 0.003(4) 0.011(4) 0.007(5)
C18C 0.048(6) 0.029(5) 0.025(5) -0.005(4) -0.001(5) -0.005(5)
C1D 0.013(4) 0.018(5) 0.024(4) 0.001(4) 0.000(4) 0.005(4)
C2D 0.016(4) 0.012(5) 0.033(4) 0.005(4) -0.007(3) 0.000(4)
C3D 0.027(4) 0.019(5) 0.024(4) 0.001(4) -0.009(4) 0.001(4)
C4D 0.032(5) 0.024(5) 0.013(4) 0.003(4) 0.002(4) 0.004(4)
C5D 0.021(5) 0.009(4) 0.026(5) 0.000(4) -0.003(4) -0.002(4)
C11D 0.017(4) 0.008(4) 0.029(4) 0.005(3) 0.002(4) 0.005(3)
C12D 0.021(4) 0.009(4) 0.026(5) 0.004(4) -0.001(4) 0.003(4)
C13D 0.022(5) 0.019(5) 0.025(5) -0.001(4) 0.005(4) 0.011(4)
C14D 0.033(5) 0.023(5) 0.022(5) 0.008(4) 0.008(4) 0.007(4)
C15D 0.020(4) 0.018(5) 0.041(4) 0.006(4) 0.014(4) -0.005(4)
C16D 0.024(4) 0.015(5) 0.031(4) 0.003(4) 0.002(4) 0.002(4)
C17D 0.035(5) 0.020(5) 0.025(5) 0.002(4) -0.001(4) 0.006(4)
C18D 0.037(5) 0.029(5) 0.030(5) -0.002(4) 0.004(4) 0.007(4)

loop_
_atom_type_symbol
_atom_type_description
_atom_type_scat_dispersion_real
_atom_type_scat_dispersion_imag
_atom_type_scat_source
C C 0.0033 0.0016 'International Tables Vol C Tables 4.2.6.8 and 6.1.1.4'
H H 0.0000 0.0000 'International Tables Vol C Tables 4.2.6.8 and 6.1.1.4'
Fe Fe 0.3463 0.8444 'International Tables Vol C Tables 4.2.6.8 and 6.1.1.4'

loop_
_geom_angle_atom_site_label_1
_geom_angle_atom_site_label_2
_geom_angle_atom_site_label_3
_geom_angle
C4A Fe1A C3B 121.7(3)
C4A Fe1A C3A 41.1(3)
C3B Fe1A C3A 106.6(3)
C4A Fe1A C5B 121.0(3)
C3B Fe1A C5B 68.2(3)
C3A Fe1A C5B 156.9(3)
C4A Fe1A C5A 40.4(2)
C3B Fe1A C5A 157.9(3)
C3A Fe1A C5A 68.4(3)
C5B Fe1A C5A 107.4(3)
C4A Fe1A C4B 105.4(3)
C3B Fe1A C4B 40.8(3)
C3A Fe1A C4B 120.9(3)
C5B Fe1A C4B 40.4(3)
C5A Fe1A C4B 121.8(3)
C4A Fe1A C2B 158.5(3)
C3B Fe1A C2B 40.1(3)
C3A Fe1A C2B 123.2(3)
C5B Fe1A C2B 68.3(3)
C5A Fe1A C2B 160.4(3)
C4B Fe1A C2B 68.2(3)
C4A Fe1A C2A 68.7(3)
C3B Fe1A C2A 123.0(3)
C3A Fe1A C2A 40.8(3)
C5B Fe1A C2A 160.8(3)
C5A Fe1A C2A 68.2(3)
C4B Fe1A C2A 158.0(3)
C2B Fe1A C2A 109.2(3)
C4A Fe1A C1A 68.9(3)
C3B Fe1A C1A 159.2(3)
C3A Fe1A C1A 68.7(3)
C5B Fe1A C1A 124.1(3)
C5A Fe1A C1A 41.1(3)
C4B Fe1A C1A 159.2(3)
C2B Fe1A C1A 124.3(3)
C2A Fe1A C1A 40.4(3)
C4A Fe1A C1B 158.2(3)
C3B Fe1A C1B 68.3(3)
C3A Fe1A C1B 160.0(3)
C5B Fe1A C1B 41.1(3)
C5A Fe1A C1B 123.6(3)
C4B Fe1A C1B 68.8(3)
C2B Fe1A C1B 40.7(3)
C2A Fe1A C1B 124.5(3)
C1A Fe1A C1B 108.7(3)
C2A C1A C5A 106.5(7)
C2A C1A C11A 127.4(8)
C5A C1A C11A 126.1(7)
C2A C1A Fe1A 69.1(4)
C5A C1A Fe1A 68.6(4)
C11A C1A Fe1A 126.8(6)
C1A C2A C3A 109.0(8)
C1A C2A Fe1A 70.5(4)
C3A C2A Fe1A 69.2(5)
C1A C2A H2A 125.5
C3A C2A H2A 125.5
Fe1A C2A H2A 126.4
C2A C3A C4A 107.5(7)
C2A C3A Fe1A 70.0(5)
C4A C3A Fe1A 69.2(4)
C2A C3A H3A 126.2
C4A C3A H3A 126.2
Fe1A C3A H3A 126.2
C5A C4A C3A 108.0(8)
C5A C4A Fe1A 70.2(4)
C3A C4A Fe1A 69.7(4)
C5A C4A H4A 126.0
C3A C4A H4A 126.0
Fe1A C4A H4A 125.7
C4A C5A C1A 109.0(7)
C4A C5A Fe1A 69.4(4)
C1A C5A Fe1A 70.4(4)
C4A C5A H5A 125.5
C1A C5A H5A 125.5
Fe1A C5A H5A 126.3
C12A C11A C16A 117.8(7)
C12A C11A C1A 121.2(7)
C16A C11A C1A 121.0(7)
C13A C12A C11A 122.8(7)
C13A C12A H12A 118.6
C11A C12A H12A 118.6
C12A C13A C14A 118.3(7)
C12A C13A C17A 120.1(7)
C14A C13A C17A 121.6(7)
C15A C14A C13A 119.5(7)
C15A C14A H14A 120.3
C13A C14A H14A 120.3
C16A C15A C14A 121.6(8)
C16A C15A H15A 119.2
C14A C15A H15A 119.2
C15A C16A C11A 119.9(7)
C15A C16A H16A 120.0
C11A C16A H16A 120.0
C18A C17A C13A 127.9(8)
C18A C17A H17A 116.1
C13A C17A H17A 116.1
C17A C18A H18A 120.0
C17A C18A H18B 120.0
H18A C18A H18B 120.0
C2B C1B C5B 105.8(7)
C2B C1B C11B 127.6(7)
C5B C1B C11B 126.6(7)
C2B C1B Fe1A 68.7(4)
C5B C1B Fe1A 68.3(4)
C11B C1B Fe1A 127.7(5)
C3B C2B C1B 109.2(7)
C3B C2B Fe1A 69.7(5)
C1B C2B Fe1A 70.6(4)
C3B C2B H2B 125.4
C1B C2B H2B 125.4
Fe1A C2B H2B 125.9
C2B C3B C4B 108.5(7)
C2B C3B Fe1A 70.2(4)
C4B C3B Fe1A 69.8(4)
C2B C3B H3B 125.7
C4B C3B H3B 125.7
Fe1A C3B H3B 125.8
C5B C4B C3B 107.5(7)
C5B C4B Fe1A 69.6(4)
C3B C4B Fe1A 69.4(4)
C5B C4B H4B 126.2
C3B C4B H4B 126.2
Fe1A C4B H4B 126.4
C4B C5B C1B 108.9(7)
C4B C5B Fe1A 70.0(4)
C1B C5B Fe1A 70.6(4)
C4B C5B H5B 125.5
C1B C5B H5B 125.5
Fe1A C5B H5B 125.5
C12B C11B C16B 117.4(7)
C12B C11B C1B 122.3(7)
C16B C11B C1B 120.3(7)
C11B C12B C13B 123.1(8)
C11B C12B H12B 118.4
C13B C12B H12B 118.4
C12B C13B C14B 118.1(7)
C12B C13B C17B 120.5(7)
C14B C13B C17B 121.3(7)
C15B C14B C13B 119.8(7)
C15B C14B H14B 120.1
C13B C14B H14B 120.1
C14B C15B C16B 121.0(8)
C14B C15B H15B 119.5
C16B C15B H15B 119.5
C15B C16B C11B 120.5(8)
C15B C16B H16B 119.7
C11B C16B H16B 119.7
C18B C17B C13B 130.0(8)
C18B C17B H17B 115.0
C13B C17B H17B 115.0
C17B C18B H18C 120.0
C17B C18B H18D 120.0
H18C C18B H18D 120.0
C3C Fe1C C4C 41.1(3)
C3C Fe1C C2D 123.1(3)
C4C Fe1C C2D 159.4(3)
C3C Fe1C C3D 106.8(3)
C4C Fe1C C3D 122.8(3)
C2D Fe1C C3D 40.5(3)
C3C Fe1C C5D 157.1(3)
C4C Fe1C C5D 121.4(3)
C2D Fe1C C5D 68.5(3)
C3D Fe1C C5D 68.2(3)
C3C Fe1C C4D 121.1(3)
C4C Fe1C C4D 106.6(3)
C2D Fe1C C4D 68.1(3)
C3D Fe1C C4D 40.3(3)
C5D Fe1C C4D 40.6(3)
C3C Fe1C C5C 68.4(3)
C4C Fe1C C5C 40.5(2)
C2D Fe1C C5C 158.9(3)
C3D Fe1C C5C 159.3(3)
C5D Fe1C C5C 108.0(3)
C4D Fe1C C5C 123.6(3)
C3C Fe1C C2C 40.3(3)
C4C Fe1C C2C 68.3(3)
C2D Fe1C C2C 108.3(3)
C3D Fe1C C2C 122.2(3)
C5D Fe1C C2C 161.3(3)
C4D Fe1C C2C 157.0(3)
C5C Fe1C C2C 68.0(3)
C3C Fe1C C1D 160.1(3)
C4C Fe1C C1D 157.9(3)
C2D Fe1C C1D 40.7(3)
C3D Fe1C C1D 68.2(3)
C5D Fe1C C1D 40.8(3)
C4D Fe1C C1D 68.4(3)
C5C Fe1C C1D 123.1(3)
C2C Fe1C C1D 124.7(3)
C3C Fe1C C1C 68.5(3)
C4C Fe1C C1C 68.6(3)
C2D Fe1C C1C 123.0(3)
C3D Fe1C C1C 158.2(3)
C5D Fe1C C1C 124.5(3)
C4D Fe1C C1C 160.5(3)
C5C Fe1C C1C 40.6(3)
C2C Fe1C C1C 40.6(3)
C1D Fe1C C1C 108.5(3)
C5C C1C C2C 106.6(7)
C5C C1C C11C 126.4(7)
C2C C1C C11C 127.0(7)
C5C C1C Fe1C 68.9(4)
C2C C1C Fe1C 69.1(4)
C11C C1C Fe1C 128.7(5)
C3C C2C C1C 108.8(7)
C3C C2C Fe1C 69.1(4)
C1C C2C Fe1C 70.3(4)
C3C C2C H2C 125.6
C1C C2C H2C 125.6
Fe1C C2C H2C 126.6
C2C C3C C4C 108.0(7)
C2C C3C Fe1C 70.6(4)
C4C C3C Fe1C 69.5(4)
C2C C3C H3C 126.0
C4C C3C H3C 126.0
Fe1C C3C H3C 125.5
C5C C4C C3C 107.7(7)
C5C C4C Fe1C 70.2(4)
C3C C4C Fe1C 69.4(4)
C5C C4C H4C 126.2
C3C C4C H4C 126.2
Fe1C C4C H4C 125.8
C4C C5C C1C 108.9(7)
C4C C5C Fe1C 69.3(4)
C1C C5C Fe1C 70.4(4)
C4C C5C H5C 125.6
C1C C5C H5C 125.6
Fe1C C5C H5C 126.3
C12C C11C C16C 118.6(7)
C12C C11C C1C 120.9(7)
C16C C11C C1C 120.4(7)
C11C C12C C13C 121.8(7)
C11C C12C H12C 119.1
C13C C12C H12C 119.1
C14C C13C C12C 118.4(7)
C14C C13C C17C 119.7(7)
C12C C13C C17C 121.8(7)
C15C C14C C13C 119.8(8)
C15C C14C H14C 120.1
C13C C14C H14C 120.1
C16C C15C C14C 121.8(8)
C16C C15C H15C 119.1
C14C C15C H15C 119.1
C15C C16C C11C 119.6(7)
C15C C16C H16C 120.2
C11C C16C H16C 120.2
C18C C17C C13C 127.6(8)
C18C C17C H17C 116.2
C13C C17C H17C 116.2
C17C C18C H18E 120.0
C17C C18C H18F 120.0
H18E C18C H18F 120.0
C2D C1D C5D 107.2(7)
C2D C1D C11D 126.9(7)
C5D C1D C11D 125.8(7)
C2D C1D Fe1C 69.0(4)
C5D C1D Fe1C 69.2(4)
C11D C1D Fe1C 126.4(5)
C3D C2D C1D 108.3(7)
C3D C2D Fe1C 69.9(4)
C1D C2D Fe1C 70.2(4)
C3D C2D H2D 125.9
C1D C2D H2D 125.9
Fe1C C2D H2D 125.6
C4D C3D C2D 108.5(6)
C4D C3D Fe1C 70.0(4)
C2D C3D Fe1C 69.7(4)
C4D C3D H3D 125.8
C2D C3D H3D 125.8
Fe1C C3D H3D 126.2
C3D C4D C5D 108.1(7)
C3D C4D Fe1C 69.7(4)
C5D C4D Fe1C 69.6(4)
C3D C4D H4D 126.0
C5D C4D H4D 126.0
Fe1C C4D H4D 126.3
C4D C5D C1D 108.0(7)
C4D C5D Fe1C 69.8(4)
C1D C5D Fe1C 70.0(4)
C4D C5D H5D 126.0
C1D C5D H5D 126.0
Fe1C C5D H5D 125.8
C16D C11D C12D 118.0(7)
C16D C11D C1D 120.9(7)
C12D C11D C1D 121.0(7)
C13D C12D C11D 122.4(8)
C13D C12D H12D 118.8
C11D C12D H12D 118.8
C12D C13D C14D 117.8(7)
C12D C13D C17D 120.3(8)
C14D C13D C17D 121.8(7)
C15D C14D C13D 120.5(7)
C15D C14D H14D 119.7
C13D C14D H14D 119.7
C16D C15D C14D 120.6(8)
C16D C15D H15D 119.7
C14D C15D H15D 119.7
C15D C16D C11D 120.6(8)
C15D C16D H16D 119.7
C11D C16D H16D 119.7
C18D C17D C13D 127.9(9)
C18D C17D H17D 116.1
C13D C17D H17D 116.1
C17D C18D H18G 120.0
C17D C18D H18H 120.0
H18G C18D H18H 120.0

loop_
_geom_bond_atom_site_label_1
_geom_bond_atom_site_label_2
_geom_bond_distance
Fe1A C4A 2.026(7)
Fe1A C3B 2.032(7)
Fe1A C3A 2.032(7)
Fe1A C5B 2.033(8)
Fe1A C5A 2.036(6)
Fe1A C4B 2.038(7)
Fe1A C2B 2.038(7)
Fe1A C2A 2.042(8)
Fe1A C1A 2.060(7)
Fe1A C1B 2.064(8)
C1A C2A 1.416(10)
C1A C5A 1.437(10)
C1A C11A 1.465(10)
C2A C3A 1.421(11)
C2A H2A 0.9500
C3A C4A 1.425(10)
C3A H3A 0.9500
C4A C5A 1.402(8)
C4A H4A 0.9500
C5A H5A 0.9500
C11A C12A 1.385(9)
C11A C16A 1.391(10)
C12A C13A 1.372(9)
C12A H12A 0.9500
C13A C14A 1.392(10)
C13A C17A 1.466(9)
C14A C15A 1.375(10)
C14A H14A 0.9500
C15A C16A 1.368(11)
C15A H15A 0.9500
C16A H16A 0.9500
C17A C18A 1.306(9)
C17A H17A 0.9500
C18A H18A 0.9500
C18A H18B 0.9500
C1B C2B 1.425(9)
C1B C5B 1.439(10)
C1B C11B 1.468(10)
C2B C3B 1.396(10)
C2B H2B 0.9500
C3B C4B 1.418(10)
C3B H3B 0.9500
C4B C5B 1.407(10)
C4B H4B 0.9500
C5B H5B 0.9500
C11B C12B 1.376(10)
C11B C16B 1.388(10)
C12B C13B 1.378(10)
C12B H12B 0.9500
C13B C14B 1.393(10)
C13B C17B 1.476(10)
C14B C15B 1.366(10)
C14B H14B 0.9500
C15B C16B 1.380(10)
C15B H15B 0.9500
C16B H16B 0.9500
C17B C18B 1.296(9)
C17B H17B 0.9500
C18B H18C 0.9500
C18B H18D 0.9500
Fe1C C3C 2.025(8)
Fe1C C4C 2.028(7)
Fe1C C2D 2.031(6)
Fe1C C3D 2.033(6)
Fe1C C5D 2.036(7)
Fe1C C4D 2.037(7)
Fe1C C5C 2.040(6)
Fe1C C2C 2.044(7)
Fe1C C1D 2.047(7)
Fe1C C1C 2.060(7)
C1C C5C 1.424(10)
C1C C2C 1.425(9)
C1C C11C 1.463(10)
C2C C3C 1.403(10)
C2C H2C 0.9500
C3C C4C 1.422(10)
C3C H3C 0.9500
C4C C5C 1.407(9)
C4C H4C 0.9500
C5C H5C 0.9500
C11C C12C 1.387(9)
C11C C16C 1.397(10)
C12C C13C 1.399(10)
C12C H12C 0.9500
C13C C14C 1.389(10)
C13C C17C 1.471(9)
C14C C15C 1.379(10)
C14C H14C 0.9500
C15C C16C 1.374(10)
C15C H15C 0.9500
C16C H16C 0.9500
C17C C18C 1.320(10)
C17C H17C 0.9500
C18C H18E 0.9500
C18C H18F 0.9500
C1D C2D 1.418(9)
C1D C5D 1.424(10)
C1D C11D 1.478(10)
C2D C3D 1.406(9)
C2D H2D 0.9500
C3D C4D 1.403(10)
C3D H3D 0.9500
C4D C5D 1.414(10)
C4D H4D 0.9500
C5D H5D 0.9500
C11D C16D 1.385(10)
C11D C12D 1.398(9)
C12D C13D 1.378(10)
C12D H12D 0.9500
C13D C14D 1.394(10)
C13D C17D 1.470(10)
C14D C15D 1.384(10)
C14D H14D 0.9500
C15D C16D 1.370(9)
C15D H15D 0.9500
C16D H16D 0.9500
C17D C18D 1.306(10)
C17D H17D 0.9500
C18D H18G 0.9500
C18D H18H 0.9500

loop_
_geom_torsion_atom_site_label_1
_geom_torsion_atom_site_label_2
_geom_torsion_atom_site_label_3
_geom_torsion_atom_site_label_4
_geom_torsion
C5A C1A C2A C3A 0.1(9)
C11A C1A C2A C3A 179.7(7)
Fe1A C1A C2A C3A 58.7(6)
C5A C1A C2A Fe1A -58.6(5)
C11A C1A C2A Fe1A 121.0(8)
C1A C2A C3A C4A -0.2(9)
Fe1A C2A C3A C4A 59.2(5)
C1A C2A C3A Fe1A -59.4(5)
C2A C3A C4A C5A 0.2(9)
Fe1A C3A C4A C5A 60.0(5)
C2A C3A C4A Fe1A -59.7(5)
C3A C4A C5A C1A -0.2(9)
Fe1A C4A C5A C1A 59.4(5)
C3A C4A C5A Fe1A -59.7(5)
C2A C1A C5A C4A 0.1(9)
C11A C1A C5A C4A -179.5(7)
Fe1A C1A C5A C4A -58.9(5)
C2A C1A C5A Fe1A 59.0(5)
C11A C1A C5A Fe1A -120.7(8)
C2A C1A C11A C12A 177.9(7)
C5A C1A C11A C12A -2.5(12)
Fe1A C1A C11A C12A -91.4(8)
C2A C1A C11A C16A -1.6(12)
C5A C1A C11A C16A 177.9(7)
Fe1A C1A C11A C16A 89.1(9)
C16A C11A C12A C13A 1.6(11)
C1A C11A C12A C13A -177.9(7)
C11A C12A C13A C14A -3.1(11)
C11A C12A C13A C17A 177.7(7)
C12A C13A C14A C15A 2.3(11)
C17A C13A C14A C15A -178.5(7)
C13A C14A C15A C16A -0.1(13)
C14A C15A C16A C11A -1.4(13)
C12A C11A C16A C15A 0.7(12)
C1A C11A C16A C15A -179.8(7)
C12A C13A C17A C18A -166.6(9)
C14A C13A C17A C18A 14.2(14)
C5B C1B C2B C3B -0.7(9)
C11B C1B C2B C3B 178.9(7)
Fe1A C1B C2B C3B -59.2(6)
C5B C1B C2B Fe1A 58.5(5)
C11B C1B C2B Fe1A -121.9(8)
C1B C2B C3B C4B 0.2(9)
Fe1A C2B C3B C4B -59.5(5)
C1B C2B C3B Fe1A 59.8(5)
C2B C3B C4B C5B 0.4(9)
Fe1A C3B C4B C5B -59.3(5)
C2B C3B C4B Fe1A 59.8(6)
C3B C4B C5B C1B -0.9(9)
Fe1A C4B C5B C1B -60.1(5)
C3B C4B C5B Fe1A 59.2(5)
C2B C1B C5B C4B 1.0(8)
C11B C1B C5B C4B -178.7(7)
Fe1A C1B C5B C4B 59.7(5)
C2B C1B C5B Fe1A -58.7(5)
C11B C1B C5B Fe1A 121.6(7)
C2B C1B C11B C12B -177.5(7)
C5B C1B C11B C12B 2.1(12)
Fe1A C1B C11B C12B 91.6(8)
C2B C1B C11B C16B 1.1(12)
C5B C1B C11B C16B -179.3(7)
Fe1A C1B C11B C16B -89.8(9)
C16B C11B C12B C13B -0.1(11)
C1B C11B C12B C13B 178.6(7)
C11B C12B C13B C14B -0.6(11)
C11B C12B C13B C17B 179.1(7)
C12B C13B C14B C15B 1.8(11)
C17B C13B C14B C15B -177.8(7)
C13B C14B C15B C16B -2.4(12)
C14B C15B C16B C11B 1.7(13)
C12B C11B C16B C15B -0.5(11)
C1B C11B C16B C15B -179.1(7)
C12B C13B C17B C18B -174.7(9)
C14B C13B C17B C18B 5.0(14)
C5C C1C C2C C3C -0.5(8)
C11C C1C C2C C3C -178.1(7)
Fe1C C1C C2C C3C 58.5(5)
C5C C1C C2C Fe1C -59.0(5)
C11C C1C C2C Fe1C 123.4(7)
C1C C2C C3C C4C 0.5(8)
Fe1C C2C C3C C4C 59.7(5)
C1C C2C C3C Fe1C -59.2(5)
C2C C3C C4C C5C -0.3(8)
Fe1C C3C C4C C5C 60.1(5)
C2C C3C C4C Fe1C -60.4(5)
C3C C4C C5C C1C 0.0(8)
Fe1C C4C C5C C1C 59.5(5)
C3C C4C C5C Fe1C -59.5(5)
C2C C1C C5C C4C 0.3(8)
C11C C1C C5C C4C 177.9(7)
Fe1C C1C C5C C4C -58.8(5)
C2C C1C C5C Fe1C 59.1(5)
C11C C1C C5C Fe1C -123.3(7)
C5C C1C C11C C12C 3.5(11)
C2C C1C C11C C12C -179.4(7)
Fe1C C1C C11C C12C -87.6(8)
C5C C1C C11C C16C -175.4(7)
C2C C1C C11C C16C 1.7(11)
Fe1C C1C C11C C16C 93.5(8)
C16C C11C C12C C13C -1.0(11)
C1C C11C C12C C13C -180.0(7)
C11C C12C C13C C14C 0.0(11)
C11C C12C C13C C17C -179.5(6)
C12C C13C C14C C15C 0.9(11)
C17C C13C C14C C15C -179.6(7)
C13C C14C C15C C16C -0.8(12)
C14C C15C C16C C11C -0.3(12)
C12C C11C C16C C15C 1.2(11)
C1C C11C C16C C15C -179.9(7)
C14C C13C C17C C18C 165.6(8)
C12C C13C C17C C18C -14.9(12)
C5D C1D C2D C3D -0.9(8)
C11D C1D C2D C3D 179.8(7)
Fe1C C1D C2D C3D -59.7(5)
C5D C1D C2D Fe1C 58.9(5)
C11D C1D C2D Fe1C -120.4(7)
C1D C2D C3D C4D 0.6(8)
Fe1C C2D C3D C4D -59.4(5)
C1D C2D C3D Fe1C 60.0(5)
C2D C3D C4D C5D 0.0(8)
Fe1C C3D C4D C5D -59.2(5)
C2D C3D C4D Fe1C 59.2(5)
C3D C4D C5D C1D -0.6(8)
Fe1C C4D C5D C1D -59.8(5)
C3D C4D C5D Fe1C 59.3(5)
C2D C1D C5D C4D 0.9(8)
C11D C1D C5D C4D -179.8(6)
Fe1C C1D C5D C4D 59.7(5)
C2D C1D C5D Fe1C -58.8(5)
C11D C1D C5D Fe1C 120.5(7)
C2D C1D C11D C16D 4.3(11)
C5D C1D C11D C16D -174.8(7)
Fe1C C1D C11D C16D -85.6(8)
C2D C1D C11D C12D -176.8(6)
C5D C1D C11D C12D 4.0(11)
Fe1C C1D C11D C12D 93.3(8)
C16D C11D C12D C13D -0.8(10)
C1D C11D C12D C13D -179.7(7)
C11D C12D C13D C14D 1.1(11)
C11D C12D C13D C17D -179.6(6)
C12D C13D C14D C15D -0.4(11)
C17D C13D C14D C15D -179.7(7)
C13D C14D C15D C16D -0.5(11)
C14D C15D C16D C11D 0.8(12)
C12D C11D C16D C15D -0.1(11)
C1D C11D C16D C15D 178.8(7)
C12D C13D C17D C18D 164.8(8)
C14D C13D C17D C18D -16.0(12)
